data_4348064
loop_
_publ_author_name
'Hawes, Chris S.'
'Hamilton, Sophie E.'
'Hicks, Jamie'
'Knowles, Gregory P.'
'Chaffee, Alan L.'
'Turner, David R.'
'Batten, Stuart R.'

_publ_section_title
;
 Coordination Chemistry and Structural Dynamics of a Long and Flexible
 Piperazine-Derived Ligand.
;
_journal_issue 13
_journal_name_full 'Inorganic chemistry'
_journal_page_first 6692
_journal_page_last 6702
_journal_paper_doi 10.1021/acs.inorgchem.6b00933
_journal_volume 55
_journal_year 2016
_chemical_formula_moiety 'C28 H36 N6'
_chemical_formula_sum 'C28 H36 N6'
_chemical_formula_weight 456.63
_space_group_crystal_system monoclinic
_space_group_IT_number 14
_space_group_name_Hall '-P 2ybc'
_space_group_name_H-M_alt 'P 1 21/c 1'
_atom_sites_solution_hydrogens geom
_atom_sites_solution_primary direct
_audit_creation_date 2015-06-13
_audit_creation_method
;
Olex2 1.2
(compiled 2015.01.26 svn.r3150 for OlexSys, GUI svn.r4998)
;
_cell_angle_alpha 90
_cell_angle_beta 98.79(3)
_cell_angle_gamma 90
_cell_formula_units_Z 2
_cell_length_a 17.146(3)
_cell_length_b 6.1190(12)
_cell_length_c 12.350(3)
_cell_measurement_reflns_used 3017
_cell_measurement_temperature 100(2)
_cell_measurement_theta_max 27.886
_cell_measurement_theta_min 1.202
_cell_volume 1280.5(5)
_computing_cell_refinement 'XDS (Kabsch, 1993)'
_computing_data_collection 'BluIce (McPhillips, 2002)'
_computing_data_reduction 'XDS (Kabsch, 1993)'
_computing_molecular_graphics 'Olex2 (Dolomanov et al., 2009)'
_computing_publication_material 'Olex2 (Dolomanov et al., 2009)'
_computing_structure_refinement 'SHELXL-97 (Sheldrick, 1997)'
_computing_structure_solution 'SHELXS-97 (Sheldrick, 1997)'
_diffrn_ambient_temperature 100
_diffrn_measured_fraction_theta_full 0.992
_diffrn_measured_fraction_theta_max 0.991
_diffrn_measurement_device_type 'ADSC Quantum 210r'
_diffrn_measurement_method 'Phi Scan'
_diffrn_radiation_monochromator 'Silicon Double Crystal'
_diffrn_radiation_type Synchrotron
_diffrn_radiation_wavelength 0.7108
_diffrn_reflns_av_R_equivalents 0.0564
_diffrn_reflns_av_unetI/netI 0.0357
_diffrn_reflns_Laue_measured_fraction_full 0.992
_diffrn_reflns_Laue_measured_fraction_max 0.991
_diffrn_reflns_limit_h_max 22
_diffrn_reflns_limit_h_min -22
_diffrn_reflns_limit_k_max 8
_diffrn_reflns_limit_k_min -8
_diffrn_reflns_limit_l_max 16
_diffrn_reflns_limit_l_min -16
_diffrn_reflns_number 14359
_diffrn_reflns_point_group_measured_fraction_full 0.992
_diffrn_reflns_point_group_measured_fraction_max 0.991
_diffrn_reflns_theta_full 26.000
_diffrn_reflns_theta_max 27.889
_diffrn_reflns_theta_min 1.202
_diffrn_source 'Australian Synchrotron'
_diffrn_standards_number 0
_exptl_absorpt_coefficient_mu 0.072
_exptl_absorpt_correction_type multi-scan
_exptl_absorpt_process_details 'XScale within XDS'
_exptl_crystal_colour colourless
_exptl_crystal_density_diffrn 1.184
_exptl_crystal_density_method 'not measured'
_exptl_crystal_description rod
_exptl_crystal_F_000 492
_exptl_crystal_size_max 0.06
_exptl_crystal_size_mid 0.01
_exptl_crystal_size_min 0.01
_refine_diff_density_max 0.212
_refine_diff_density_min -0.208
_refine_diff_density_rms 0.048
_refine_ls_extinction_method none
_refine_ls_goodness_of_fit_ref 1.085
_refine_ls_hydrogen_treatment constr
_refine_ls_matrix_type full
_refine_ls_number_parameters 154
_refine_ls_number_reflns 3017
_refine_ls_number_restraints 0
_refine_ls_restrained_S_all 1.085
_refine_ls_R_factor_all 0.0815
_refine_ls_R_factor_gt 0.0626
_refine_ls_shift/su_max 0.000
_refine_ls_shift/su_mean 0.000
_refine_ls_structure_factor_coef Fsqd
_refine_ls_weighting_details 'w=1/[\s^2^(Fo^2^)+(0.0600P)^2^+0.8380P] where P=(Fo^2^+2Fc^2^)/3'
_refine_ls_weighting_scheme calc
_refine_ls_wR_factor_gt 0.1549
_refine_ls_wR_factor_ref 0.1656
_reflns_Friedel_coverage 0.000
_reflns_number_gt 2321
_reflns_number_total 3017
_reflns_threshold_expression 'I > 2\s(I)'
_cod_data_source_file ic6b00933_si_002.cif
_cod_data_source_block L
_cod_depositor_comments
;
The following automatic conversions were performed:

data item '_exptl_absorpt_correction_type' value 'Multi-Scan' was
changed to 'multi-scan' in accordance with the
/home/saulius/struct/COD-crude-data/automatic-downloads/DataCite-retrospective/ACS/depositions/lib/dictionaries/cif_core.dic
dictionary named 'cif_core.dic' version 2.4.2 last updated on
2011-04-26.

Automatic conversion script
Id: cif_fix_values 6909 2019-04-08 15:41:33Z antanas 
;
_cod_database_code 4348064
_shelxl_version_number 2014/6
_shelx_space_group_comment
;
The symmetry employed for this shelxl refinement is uniquely defined
by the following loop, which should always be used as a source of
symmetry information in preference to the above space-group names.
They are only intended as comments.
;
_olex2_refinement_description
;
1. Fixed Uiso
 At 1.2 times of:
  All C(H) groups, All C(H,H) groups
2.a Secondary CH2 refined with riding coordinates:
 C7(H7A,H7B), C9(H9A,H9B), C10(H10A,H10B), C12(H12A,H12B), C13(H13A,H13B),
 C14(H14A,H14B)
2.b Aromatic/amide H refined with riding coordinates:
 C2(H2), C3(H3), C5(H5), C6(H6), C16(H16), C17(H17)
;
_olex2_submission_special_instructions 'No special instructions were received'

loop_
_space_group_symop_operation_xyz
'x, y, z'
'-x, y+1/2, -z+1/2'
'-x, -y, -z'
'x, -y-1/2, z-1/2'

loop_
_atom_site_label
_atom_site_type_symbol
_atom_site_fract_x
_atom_site_fract_y
_atom_site_fract_z
_atom_site_U_iso_or_equiv
_atom_site_adp_type
_atom_site_occupancy
_atom_site_site_symmetry_order
_atom_site_calc_flag
_atom_site_refinement_flags_posn
N1 N 0.03673(10) 0.6449(3) 0.32815(15) 0.0455(5) Uani 1 1 d .
C2 C 0.04645(13) 0.8198(4) 0.39201(19) 0.0472(5) Uani 1 1 d .
H2 H 0.0232 0.9531 0.3639 0.057 Uiso 1 1 calc R
C3 C 0.08828(13) 0.8207(4) 0.49683(18) 0.0448(5) Uani 1 1 d .
H3 H 0.0942 0.9525 0.5379 0.054 Uiso 1 1 calc R
C4 C 0.12146(11) 0.6292(4) 0.54178(16) 0.0369(4) Uani 1 1 d .
C5 C 0.11175(13) 0.4457(4) 0.47573(18) 0.0452(5) Uani 1 1 d .
H5 H 0.1340 0.3099 0.5019 0.054 Uiso 1 1 calc R
C6 C 0.06933(13) 0.4613(4) 0.37105(19) 0.0466(5) Uani 1 1 d .
H6 H 0.0632 0.3329 0.3273 0.056 Uiso 1 1 calc R
C7 C 0.16264(12) 0.6233(4) 0.65838(17) 0.0428(5) Uani 1 1 d .
H7A H 0.1894 0.7649 0.6762 0.051 Uiso 1 1 calc R
H7B H 0.1228 0.6043 0.7078 0.051 Uiso 1 1 calc R
N8 N 0.22053(9) 0.4480(3) 0.67833(13) 0.0351(4) Uani 1 1 d .
C9 C 0.28946(11) 0.4898(3) 0.62496(15) 0.0341(4) Uani 1 1 d .
H9A H 0.3166 0.6238 0.6558 0.041 Uiso 1 1 calc R
H9B H 0.2725 0.5128 0.5455 0.041 Uiso 1 1 calc R
C10 C 0.34537(11) 0.2980(3) 0.64260(14) 0.0338(4) Uani 1 1 d .
H10A H 0.3184 0.1647 0.6106 0.041 Uiso 1 1 calc R
H10B H 0.3915 0.3255 0.6051 0.041 Uiso 1 1 calc R
N11 N 0.37212(9) 0.2641(3) 0.76016(12) 0.0317(4) Uani 1 1 d .
C12 C 0.30344(11) 0.2283(4) 0.81548(15) 0.0368(4) Uani 1 1 d .
H12A H 0.3211 0.2106 0.8951 0.044 Uiso 1 1 calc R
H12B H 0.2762 0.0922 0.7876 0.044 Uiso 1 1 calc R
C13 C 0.24672(12) 0.4179(4) 0.79612(15) 0.0404(5) Uani 1 1 d .
H13A H 0.2005 0.3898 0.8332 0.048 Uiso 1 1 calc R
H13B H 0.2729 0.5527 0.8275 0.048 Uiso 1 1 calc R
C14 C 0.42579(11) 0.0769(3) 0.77461(15) 0.0348(4) Uani 1 1 d .
H14A H 0.4684 0.1002 0.7300 0.042 Uiso 1 1 calc R
H14B H 0.3964 -0.0559 0.7467 0.042 Uiso 1 1 calc R
C15 C 0.46262(10) 0.0384(3) 0.89234(15) 0.0309(4) Uani 1 1 d .
C16 C 0.45386(10) -0.1606(3) 0.94353(15) 0.0314(4) Uani 1 1 d .
H16 H 0.4221 -0.2715 0.9052 0.038 Uiso 1 1 calc R
C17 C 0.49083(11) -0.1994(3) 1.04949(15) 0.0321(4) Uani 1 1 d .
H17 H 0.4845 -0.3368 1.0829 0.039 Uiso 1 1 calc R

loop_
_atom_site_aniso_label
_atom_site_aniso_U_11
_atom_site_aniso_U_22
_atom_site_aniso_U_33
_atom_site_aniso_U_23
_atom_site_aniso_U_13
_atom_site_aniso_U_12
N1 0.0404(9) 0.0556(12) 0.0388(9) 0.0071(9) 0.0006(8) 0.0013(9)
C2 0.0459(11) 0.0527(13) 0.0440(12) 0.0119(10) 0.0096(10) 0.0093(10)
C3 0.0459(11) 0.0466(12) 0.0425(11) 0.0004(9) 0.0088(9) 0.0041(10)
C4 0.0289(8) 0.0460(11) 0.0353(10) 0.0018(9) 0.0027(7) 0.0004(8)
C5 0.0424(11) 0.0447(12) 0.0436(12) -0.0005(9) -0.0091(9) 0.0009(9)
C6 0.0450(11) 0.0483(13) 0.0415(12) -0.0024(10) -0.0091(9) -0.0030(10)
C7 0.0366(10) 0.0535(13) 0.0364(10) -0.0085(9) -0.0001(8) 0.0080(9)
N8 0.0287(7) 0.0477(10) 0.0280(8) -0.0002(7) 0.0012(6) 0.0026(7)
C9 0.0317(9) 0.0433(11) 0.0262(9) 0.0024(8) 0.0008(7) -0.0015(8)
C10 0.0311(9) 0.0463(11) 0.0232(8) 0.0017(8) 0.0018(7) -0.0006(8)
N11 0.0299(7) 0.0407(9) 0.0236(7) 0.0015(6) 0.0013(6) 0.0014(6)
C12 0.0322(9) 0.0523(12) 0.0256(8) 0.0030(8) 0.0035(7) -0.0005(9)
C13 0.0352(9) 0.0599(13) 0.0259(9) -0.0005(9) 0.0038(7) 0.0044(9)
C14 0.0368(9) 0.0421(11) 0.0243(8) -0.0004(8) 0.0013(7) 0.0045(8)
C15 0.0281(8) 0.0380(10) 0.0257(8) -0.0008(7) 0.0014(7) 0.0030(7)
C16 0.0288(8) 0.0351(10) 0.0296(9) -0.0034(7) 0.0022(7) -0.0024(7)
C17 0.0326(9) 0.0342(9) 0.0295(9) 0.0016(7) 0.0045(7) 0.0000(7)

loop_
_atom_type_symbol
_atom_type_description
_atom_type_scat_dispersion_real
_atom_type_scat_dispersion_imag
_atom_type_scat_source
C C 0.0033 0.0016 'International Tables Vol C Tables 4.2.6.8 and 6.1.1.4'
H H 0.0000 0.0000 'International Tables Vol C Tables 4.2.6.8 and 6.1.1.4'
N N 0.0061 0.0033 'International Tables Vol C Tables 4.2.6.8 and 6.1.1.4'

loop_
_geom_angle_atom_site_label_1
_geom_angle_atom_site_label_2
_geom_angle_atom_site_label_3
_geom_angle
_geom_angle_site_symmetry_1
_geom_angle_site_symmetry_3
C2 N1 C6 116.02(19) . .
N1 C2 H2 117.9 . .
N1 C2 C3 124.1(2) . .
C3 C2 H2 117.9 . .
C2 C3 H3 120.1 . .
C2 C3 C4 119.8(2) . .
C4 C3 H3 120.1 . .
C3 C4 C5 116.52(19) . .
C3 C4 C7 120.6(2) . .
C5 C4 C7 122.8(2) . .
C4 C5 H5 120.2 . .
C4 C5 C6 119.5(2) . .
C6 C5 H5 120.2 . .
N1 C6 C5 124.0(2) . .
N1 C6 H6 118.0 . .
C5 C6 H6 118.0 . .
C4 C7 H7A 109.0 . .
C4 C7 H7B 109.0 . .
H7A C7 H7B 107.8 . .
N8 C7 C4 112.82(17) . .
N8 C7 H7A 109.0 . .
N8 C7 H7B 109.0 . .
C7 N8 C9 111.86(17) . .
C7 N8 C13 110.96(16) . .
C9 N8 C13 108.86(15) . .
N8 C9 H9A 109.7 . .
N8 C9 H9B 109.7 . .
N8 C9 C10 109.78(16) . .
H9A C9 H9B 108.2 . .
C10 C9 H9A 109.7 . .
C10 C9 H9B 109.7 . .
C9 C10 H10A 109.6 . .
C9 C10 H10B 109.6 . .
H10A C10 H10B 108.1 . .
N11 C10 C9 110.35(15) . .
N11 C10 H10A 109.6 . .
N11 C10 H10B 109.6 . .
C12 N11 C10 109.28(14) . .
C14 N11 C10 109.06(14) . .
C14 N11 C12 111.17(15) . .
N11 C12 H12A 109.5 . .
N11 C12 H12B 109.5 . .
N11 C12 C13 110.82(17) . .
H12A C12 H12B 108.1 . .
C13 C12 H12A 109.5 . .
C13 C12 H12B 109.5 . .
N8 C13 C12 110.23(16) . .
N8 C13 H13A 109.6 . .
N8 C13 H13B 109.6 . .
C12 C13 H13A 109.6 . .
C12 C13 H13B 109.6 . .
H13A C13 H13B 108.1 . .
N11 C14 H14A 108.8 . .
N11 C14 H14B 108.8 . .
N11 C14 C15 113.67(15) . .
H14A C14 H14B 107.7 . .
C15 C14 H14A 108.8 . .
C15 C14 H14B 108.8 . .
C16 C15 C14 120.99(17) . .
C16 C15 C17 118.49(17) . 3_657
C17 C15 C14 120.46(17) 3_657 .
C15 C16 H16 119.5 . .
C17 C16 C15 120.94(17) . .
C17 C16 H16 119.5 . .
C15 C17 H17 119.7 3_657 .
C16 C17 C15 120.57(18) . 3_657
C16 C17 H17 119.7 . .

loop_
_geom_bond_atom_site_label_1
_geom_bond_atom_site_label_2
_geom_bond_distance
_geom_bond_site_symmetry_2
N1 C2 1.325(3) .
N1 C6 1.328(3) .
C2 H2 0.9500 .
C2 C3 1.381(3) .
C3 H3 0.9500 .
C3 C4 1.381(3) .
C4 C5 1.383(3) .
C4 C7 1.504(3) .
C5 H5 0.9500 .
C5 C6 1.386(3) .
C6 H6 0.9500 .
C7 H7A 0.9900 .
C7 H7B 0.9900 .
C7 N8 1.456(3) .
N8 C9 1.461(2) .
N8 C13 1.467(2) .
C9 H9A 0.9900 .
C9 H9B 0.9900 .
C9 C10 1.510(3) .
C10 H10A 0.9900 .
C10 H10B 0.9900 .
C10 N11 1.469(2) .
N11 C12 1.465(2) .
N11 C14 1.463(2) .
C12 H12A 0.9900 .
C12 H12B 0.9900 .
C12 C13 1.509(3) .
C13 H13A 0.9900 .
C13 H13B 0.9900 .
C14 H14A 0.9900 .
C14 H14B 0.9900 .
C14 C15 1.512(2) .
C15 C16 1.391(3) .
C15 C17 1.396(3) 3_657
C16 H16 0.9500 .
C16 C17 1.385(3) .
C17 C15 1.396(3) 3_657
C17 H17 0.9500 .

loop_
_geom_torsion_atom_site_label_1
_geom_torsion_atom_site_label_2
_geom_torsion_atom_site_label_3
_geom_torsion_atom_site_label_4
_geom_torsion
_geom_torsion_site_symmetry_1
_geom_torsion_site_symmetry_4
N1 C2 C3 C4 -1.5(4) . .
C2 N1 C6 C5 -0.2(3) . .
C2 C3 C4 C5 1.5(3) . .
C2 C3 C4 C7 -175.9(2) . .
C3 C4 C5 C6 -1.0(3) . .
C3 C4 C7 N8 -155.75(19) . .
C4 C5 C6 N1 0.3(4) . .
C4 C7 N8 C9 70.4(2) . .
C4 C7 N8 C13 -167.81(18) . .
C5 C4 C7 N8 27.0(3) . .
C6 N1 C2 C3 0.8(3) . .
C7 C4 C5 C6 176.4(2) . .
C7 N8 C9 C10 -176.75(15) . .
C7 N8 C13 C12 177.09(17) . .
N8 C9 C10 N11 -60.4(2) . .
C9 N8 C13 C12 -59.4(2) . .
C9 C10 N11 C12 58.0(2) . .
C9 C10 N11 C14 179.72(15) . .
C10 N11 C12 C13 -57.1(2) . .
C10 N11 C14 C15 175.05(16) . .
N11 C12 C13 N8 58.5(2) . .
N11 C14 C15 C16 122.75(19) . .
N11 C14 C15 C17 -60.1(2) . 3_657
C12 N11 C14 C15 -64.4(2) . .
C13 N8 C9 C10 60.3(2) . .
C14 N11 C12 C13 -177.57(15) . .
C14 C15 C16 C17 176.78(17) . .
C15 C16 C17 C15 0.5(3) . 3_657
C17 C15 C16 C17 -0.5(3) 3_657 .
